data_4102957
loop_
_publ_author_name
'Jenni Goodman'
'Vladimir V. Grushin'
'Roman B. Larichev'
'Stuart A. Macgregor'
'William J. Marshall'
'D. Christopher Roe'

_publ_section_title
;
 Fluxionality of [(Ph3P)3M(X)] (M = Rh, Ir). The Red and Orange Forms of
 [(Ph3P)3Ir(Cl)]. Which Phosphine Dissociates Faster from Wilkinson's
 Catalyst?
;
_journal_name_full 'Journal of the American Chemical Society'
_journal_page_first 12013
_journal_page_last 12026
_journal_paper_doi 10.1021/ja1039693
_journal_volume 132
_journal_year 2010
_chemical_formula_sum 'C55 H48 O0 P3 Rh'
_chemical_formula_weight 904.75
_chemical_name_systematic
; 
 ? 
;
_space_group_IT_number 33
_symmetry_cell_setting orthorhombic
_symmetry_space_group_name_Hall 'P 2c -2n'
_symmetry_space_group_name_H-M 'P n a 21'
_atom_sites_solution_hydrogens geom
_atom_sites_solution_primary direct
_atom_sites_solution_secondary difmap
_audit_creation_method SHELXL-97
_cell_angle_alpha 90.00
_cell_angle_beta 90.00
_cell_angle_gamma 90.00
_cell_formula_units_Z 4
_cell_length_a 32.860(5)
_cell_length_b 12.2247(18)
_cell_length_c 10.9774(15)
_cell_measurement_reflns_used 1220
_cell_measurement_temperature 293(2)
_cell_measurement_theta_max 19.04
_cell_measurement_theta_min 2.23
_cell_volume 4409.7(11)
_computing_cell_refinement 'Bruker SAINT'
_computing_data_collection 'Bruker APEX2'
_computing_data_reduction 'Bruker SAINT'
_computing_molecular_graphics 'Bruker SHELXTL'
_computing_publication_material 'Bruker SHELXTL'
_computing_structure_refinement 'SHELXL-97 (Sheldrick, 2008)'
_computing_structure_solution 'SHELXS-97 (Sheldrick, 2008)'
_diffrn_ambient_temperature 293(2)
_diffrn_measured_fraction_theta_full 0.997
_diffrn_measured_fraction_theta_max 0.997
_diffrn_measurement_device_type 'Bruker APEX-II CCD'
_diffrn_measurement_method '\f and \w scans'
_diffrn_radiation_monochromator graphite
_diffrn_radiation_source 'fine-focus sealed tube'
_diffrn_radiation_type MoK\a
_diffrn_radiation_wavelength 0.71073
_diffrn_reflns_av_R_equivalents 0.1252
_diffrn_reflns_av_sigmaI/netI 0.1880
_diffrn_reflns_limit_h_max 37
_diffrn_reflns_limit_h_min -19
_diffrn_reflns_limit_k_max 14
_diffrn_reflns_limit_k_min -13
_diffrn_reflns_limit_l_max 12
_diffrn_reflns_limit_l_min -10
_diffrn_reflns_number 14975
_diffrn_reflns_theta_full 24.15
_diffrn_reflns_theta_max 24.15
_diffrn_reflns_theta_min 1.24
_exptl_absorpt_coefficient_mu 0.534
_exptl_absorpt_correction_type none
_exptl_crystal_colour orange
_exptl_crystal_density_diffrn 1.363
_exptl_crystal_density_method 'not measured'
_exptl_crystal_description prism
_exptl_crystal_F_000 1872
_exptl_crystal_size_max 0.10
_exptl_crystal_size_mid 0.05
_exptl_crystal_size_min 0.05
_refine_diff_density_max 0.904
_refine_diff_density_min -0.943
_refine_diff_density_rms 0.152
_refine_ls_abs_structure_details 'Flack H D (1983), Acta Cryst. A39, 876-881'
_refine_ls_abs_structure_Flack 0.17(12)
_refine_ls_extinction_method none
_refine_ls_goodness_of_fit_ref 1.404
_refine_ls_hydrogen_treatment riding
_refine_ls_matrix_type full
_refine_ls_number_parameters 414
_refine_ls_number_reflns 6382
_refine_ls_number_restraints 504
_refine_ls_restrained_S_all 1.382
_refine_ls_R_factor_all 0.1659
_refine_ls_R_factor_gt 0.1166
_refine_ls_shift/su_max 0.073
_refine_ls_shift/su_mean 0.003
_refine_ls_structure_factor_coef Fsqd
_refine_ls_weighting_details 'calc w=1/[\s^2^(Fo^2^)+(0.0500P)^2^+5.0000P] where P=(Fo^2^+2Fc^2^)/3'
_refine_ls_weighting_scheme calc
_refine_ls_wR_factor_gt 0.2596
_refine_ls_wR_factor_ref 0.2800
_reflns_number_gt 4211
_reflns_number_total 6382
_reflns_threshold_expression >2sigma(I)
_cod_data_source_file ja1039693_si_002_3.cif
_cod_data_source_block 09077
_cod_original_cell_volume 4409.6(11)
_cod_database_code 4102957

loop_
_symmetry_equiv_pos_as_xyz
'x, y, z'
'-x, -y, z+1/2'
'x+1/2, -y+1/2, z'
'-x+1/2, y+1/2, z+1/2'

loop_
_atom_site_label
_atom_site_type_symbol
_atom_site_fract_x
_atom_site_fract_y
_atom_site_fract_z
_atom_site_U_iso_or_equiv
_atom_site_adp_type
_atom_site_occupancy
_atom_site_symmetry_multiplicity
_atom_site_calc_flag
_atom_site_refinement_flags
_atom_site_disorder_assembly
_atom_site_disorder_group
Rh1 Rh 0.88783(3) 0.62862(8) 0.8272(2) 0.0273(3) Uani 1 1 d . A .
P1 P 0.83269(10) 0.6841(3) 0.7170(4) 0.0243(9) Uani 1 1 d . . .
C1 C 0.9249(4) 0.5935(11) 0.9854(13) 0.023(3) Uiso 1 1 d . . .
H1A H 0.9274 0.5158 0.9951 0.034 Uiso 1 1 calc R A .
H1B H 0.9124 0.6242 1.0566 0.034 Uiso 1 1 calc R . .
H1C H 0.9515 0.6251 0.9747 0.034 Uiso 1 1 calc R . .
P2 P 0.87945(9) 0.4435(3) 0.8218(6) 0.0299(8) Uani 1 1 d . . .
P3 P 0.92771(10) 0.7817(3) 0.8108(5) 0.0349(10) Uani 1 1 d . . .
C2 C 0.7870(4) 0.6135(15) 0.7751(11) 0.017(7) Uiso 0.495(16) 1 d PD A 1
C3 C 0.7872(4) 0.5903(14) 0.8978(12) 0.031(9) Uiso 0.495(16) 1 d PD A 1
H3A H 0.8099 0.6075 0.9446 0.037 Uiso 0.495(16) 1 calc PR A 1
C4 C 0.7539(4) 0.5419(18) 0.9517(13) 0.042(9) Uiso 0.495(16) 1 d PD A 1
H4A H 0.7540 0.5269 1.0347 0.050 Uiso 0.495(16) 1 calc PR A 1
C5 C 0.7204(5) 0.516(2) 0.8821(13) 0.027(8) Uiso 0.495(16) 1 d PD A 1
H5A H 0.6980 0.4823 0.9180 0.033 Uiso 0.495(16) 1 calc PR A 1
C6 C 0.7201(5) 0.539(2) 0.7600(14) 0.045(11) Uiso 0.495(16) 1 d PD A 1
H6A H 0.6973 0.5220 0.7133 0.054 Uiso 0.495(16) 1 calc PR A 1
C7 C 0.7533(5) 0.587(2) 0.7063(15) 0.040(9) Uiso 0.495(16) 1 d PD A 1
H7A H 0.7530 0.6027 0.6233 0.048 Uiso 0.495(16) 1 calc PR A 1
C2' C 0.7847(5) 0.5996(14) 0.7459(12) 0.024(9) Uiso 0.505(16) 1 d PD A 2
C3' C 0.7685(4) 0.6031(14) 0.8596(12) 0.039(9) Uiso 0.505(16) 1 d PD A 2
H3'A H 0.7809 0.6451 0.9198 0.047 Uiso 0.505(16) 1 calc PR A 2
C4' C 0.7345(5) 0.5455(17) 0.8849(14) 0.049(10) Uiso 0.505(16) 1 d PD A 2
H4'A H 0.7238 0.5462 0.9634 0.058 Uiso 0.505(16) 1 calc PR A 2
C5' C 0.7159(5) 0.4870(19) 0.7970(14) 0.051(10) Uiso 0.505(16) 1 d PD A 2
H5'A H 0.6917 0.4505 0.8138 0.061 Uiso 0.505(16) 1 calc PR A 2
C6' C 0.7323(5) 0.4813(19) 0.6845(15) 0.041(9) Uiso 0.505(16) 1 d PD A 2
H6'A H 0.7197 0.4403 0.6240 0.049 Uiso 0.505(16) 1 calc PR A 2
C7' C 0.7673(5) 0.5357(18) 0.6603(15) 0.032(8) Uiso 0.505(16) 1 d PD A 2
H7'A H 0.7794 0.5289 0.5841 0.038 Uiso 0.505(16) 1 calc PR A 2
C8 C 0.8287(4) 0.6692(13) 0.5506(12) 0.021(4) Uiso 0.579(14) 1 d PD A 1
C9 C 0.8578(4) 0.6057(13) 0.4899(12) 0.056(7) Uiso 0.579(14) 1 d PD A 1
H9A H 0.8782 0.5707 0.5338 0.067 Uiso 0.579(14) 1 calc PR A 1
C10 C 0.8562(5) 0.5950(15) 0.3640(12) 0.044(6) Uiso 0.579(14) 1 d PD A 1
H10A H 0.8756 0.5529 0.3241 0.053 Uiso 0.579(14) 1 calc PR A 1
C11 C 0.8258(5) 0.647(2) 0.2971(14) 0.087(10) Uiso 0.579(14) 1 d PD A 1
H11A H 0.8252 0.6401 0.2127 0.105 Uiso 0.579(14) 1 calc PR A 1
C12 C 0.7962(5) 0.709(2) 0.3575(13) 0.054(6) Uiso 0.579(14) 1 d PD A 1
H12A H 0.7753 0.7413 0.3137 0.065 Uiso 0.579(14) 1 calc PR A 1
C13 C 0.7982(5) 0.721(2) 0.4828(13) 0.038(4) Uiso 0.579(14) 1 d PD A 1
H13A H 0.7790 0.7640 0.5224 0.045 Uiso 0.579(14) 1 calc PR A 1
C8' C 0.8312(4) 0.7069(18) 0.5524(13) 0.021(4) Uiso 0.421(14) 1 d PD A 2
C9' C 0.8683(4) 0.6862(19) 0.4939(12) 0.056(7) Uiso 0.421(14) 1 d PD A 2
H9'A H 0.8915 0.6717 0.5399 0.067 Uiso 0.421(14) 1 calc PR A 2
C10' C 0.8708(4) 0.687(2) 0.3673(13) 0.044(6) Uiso 0.421(14) 1 d PD A 2
H10B H 0.8952 0.6698 0.3291 0.053 Uiso 0.421(14) 1 calc PR A 2
C11' C 0.8365(5) 0.714(3) 0.2975(15) 0.087(10) Uiso 0.421(14) 1 d PD A 2
H11B H 0.8387 0.7210 0.2134 0.105 Uiso 0.421(14) 1 calc PR A 2
C12' C 0.7990(5) 0.729(3) 0.3552(14) 0.054(6) Uiso 0.421(14) 1 d PD A 2
H12B H 0.7758 0.7423 0.3090 0.065 Uiso 0.421(14) 1 calc PR A 2
C13' C 0.7963(5) 0.726(3) 0.4817(14) 0.038(4) Uiso 0.421(14) 1 d PD A 2
H13B H 0.7713 0.7356 0.5196 0.045 Uiso 0.421(14) 1 calc PR A 2
C14 C 0.8172(5) 0.8297(11) 0.7442(13) 0.030(5) Uiso 0.552(11) 1 d PD A 1
C15 C 0.7909(4) 0.8582(10) 0.8363(14) 0.041(5) Uiso 0.552(11) 1 d PD A 1
H15A H 0.7810 0.8049 0.8891 0.050 Uiso 0.552(11) 1 calc PR A 1
C16 C 0.7789(5) 0.9658(10) 0.8508(15) 0.037(5) Uiso 0.552(11) 1 d PD A 1
H16A H 0.7600 0.9845 0.9103 0.045 Uiso 0.552(11) 1 calc PR A 1
C17 C 0.7953(6) 1.0453(12) 0.7762(16) 0.038(5) Uiso 0.552(11) 1 d PD A 1
H17A H 0.7897 1.1187 0.7906 0.046 Uiso 0.552(11) 1 calc PR A 1
C18 C 0.8199(6) 1.0156(11) 0.6803(17) 0.034(5) Uiso 0.552(11) 1 d PD A 1
H18A H 0.8291 1.0687 0.6262 0.040 Uiso 0.552(11) 1 calc PR A 1
C19 C 0.8310(6) 0.9081(11) 0.6638(16) 0.029(5) Uiso 0.552(11) 1 d PD A 1
H19A H 0.8477 0.8885 0.5990 0.034 Uiso 0.552(11) 1 calc PR A 1
C14' C 0.8119(5) 0.8126(12) 0.7820(12) 0.030(5) Uiso 0.448(11) 1 d PD A 2
C15' C 0.7888(5) 0.8878(11) 0.7175(14) 0.041(5) Uiso 0.448(11) 1 d PD A 2
H15B H 0.7814 0.8732 0.6373 0.050 Uiso 0.448(11) 1 calc PR A 2
C16' C 0.7767(6) 0.9848(13) 0.7723(14) 0.037(5) Uiso 0.448(11) 1 d PD A 2
H16B H 0.7601 1.0334 0.7303 0.045 Uiso 0.448(11) 1 calc PR A 2
C17' C 0.7894(7) 1.0094(15) 0.8899(15) 0.038(5) Uiso 0.448(11) 1 d PD A 2
H17B H 0.7838 1.0776 0.9235 0.046 Uiso 0.448(11) 1 calc PR A 2
C18' C 0.8104(7) 0.9312(14) 0.9570(16) 0.034(5) Uiso 0.448(11) 1 d PD A 2
H18B H 0.8174 0.9452 1.0376 0.040 Uiso 0.448(11) 1 calc PR A 2
C19' C 0.8210(7) 0.8324(14) 0.9036(15) 0.029(5) Uiso 0.448(11) 1 d PD A 2
H19B H 0.8343 0.7792 0.9494 0.034 Uiso 0.448(11) 1 calc PR A 2
C20 C 0.9267(4) 0.3745(12) 0.8018(15) 0.023(3) Uiso 0.519(12) 1 d PD A 1
C21 C 0.9546(4) 0.4282(12) 0.7220(15) 0.045(6) Uiso 0.519(12) 1 d PD A 1
H21A H 0.9472 0.4935 0.6847 0.055 Uiso 0.519(12) 1 calc PR A 1
C22 C 0.9938(4) 0.3825(13) 0.6989(18) 0.038(6) Uiso 0.519(12) 1 d PD A 1
H22A H 1.0111 0.4160 0.6432 0.045 Uiso 0.519(12) 1 calc PR A 1
C23 C 1.0067(5) 0.2854(14) 0.761(2) 0.032(5) Uiso 0.519(12) 1 d PD A 1
H23A H 1.0336 0.2617 0.7556 0.038 Uiso 0.519(12) 1 calc PR A 1
C24 C 0.9775(5) 0.2252(16) 0.832(3) 0.059(7) Uiso 0.519(12) 1 d PD A 1
H24A H 0.9839 0.1560 0.8611 0.071 Uiso 0.519(12) 1 calc PR A 1
C25 C 0.9386(5) 0.2722(14) 0.856(2) 0.034(5) Uiso 0.519(12) 1 d PD A 1
H25A H 0.9206 0.2362 0.9081 0.041 Uiso 0.519(12) 1 calc PR A 1
C20' C 0.9318(6) 0.3757(14) 0.7889(18) 0.023(3) Uiso 0.481(12) 1 d PD A 2
C21' C 0.9677(4) 0.433(2) 0.805(2) 0.045(6) Uiso 0.481(12) 1 d PD A 2
H21B H 0.9672 0.5056 0.8316 0.055 Uiso 0.481(12) 1 calc PR A 2
C22' C 1.0044(7) 0.3806(15) 0.782(2) 0.038(6) Uiso 0.481(12) 1 d PD A 2
H22B H 1.0298 0.4130 0.7922 0.045 Uiso 0.481(12) 1 calc PR A 2
C23' C 0.9986(7) 0.2741(17) 0.742(3) 0.032(5) Uiso 0.481(12) 1 d PD A 2
H23B H 1.0226 0.2370 0.7238 0.038 Uiso 0.481(12) 1 calc PR A 2
C24' C 0.9635(5) 0.213(3) 0.724(3) 0.059(7) Uiso 0.481(12) 1 d PD A 2
H24B H 0.9640 0.1417 0.6940 0.071 Uiso 0.481(12) 1 calc PR A 2
C25' C 0.9277(8) 0.2660(16) 0.755(3) 0.034(5) Uiso 0.481(12) 1 d PD A 2
H25B H 0.9025 0.2310 0.7533 0.041 Uiso 0.481(12) 1 calc PR A 2
C26 C 0.8550(5) 0.3656(10) 0.9539(12) 0.026(8) Uiso 0.537(14) 1 d PD A 1
C27 C 0.8426(5) 0.2571(10) 0.9445(12) 0.032(7) Uiso 0.537(14) 1 d PD A 1
H27A H 0.8468 0.2187 0.8725 0.038 Uiso 0.537(14) 1 calc PR A 1
C28 C 0.8237(6) 0.2057(12) 1.0433(13) 0.043(8) Uiso 0.537(14) 1 d PD A 1
H28A H 0.8153 0.1332 1.0369 0.052 Uiso 0.537(14) 1 calc PR A 1
C29 C 0.8174(7) 0.2628(12) 1.1504(14) 0.037(9) Uiso 0.537(14) 1 d PD A 1
H29A H 0.8046 0.2290 1.2158 0.045 Uiso 0.537(14) 1 calc PR A 1
C30 C 0.8303(6) 0.3709(12) 1.1606(14) 0.025(6) Uiso 0.537(14) 1 d PD A 1
H30A H 0.8263 0.4088 1.2330 0.029 Uiso 0.537(14) 1 calc PR A 1
C31 C 0.8491(5) 0.4223(12) 1.0622(12) 0.006(5) Uiso 0.537(14) 1 d PD A 1
H31A H 0.8578 0.4945 1.0691 0.007 Uiso 0.537(14) 1 calc PR A 1
C26' C 0.8597(5) 0.3808(11) 0.9534(15) 0.022(10) Uiso 0.463(14) 1 d PD A 2
C27' C 0.8698(5) 0.2732(11) 0.9839(14) 0.037(9) Uiso 0.463(14) 1 d PD A 2
H27B H 0.8877 0.2338 0.9354 0.045 Uiso 0.463(14) 1 calc PR A 2
C28' C 0.8528(5) 0.2250(13) 1.0875(15) 0.040(9) Uiso 0.463(14) 1 d PD A 2
H28B H 0.8590 0.1530 1.1073 0.048 Uiso 0.463(14) 1 calc PR A 2
C29' C 0.8263(7) 0.2851(14) 1.161(2) 0.046(11) Uiso 0.463(14) 1 d PD A 2
H29B H 0.8165 0.2548 1.2332 0.055 Uiso 0.463(14) 1 calc PR A 2
C30' C 0.8145(7) 0.3906(14) 1.127(2) 0.048(11) Uiso 0.463(14) 1 d PD A 2
H30B H 0.7941 0.4270 1.1699 0.058 Uiso 0.463(14) 1 calc PR A 2
C31' C 0.8337(7) 0.4409(15) 1.028(2) 0.046(10) Uiso 0.463(14) 1 d PD A 2
H31B H 0.8290 0.5145 1.0117 0.055 Uiso 0.463(14) 1 calc PR A 2
C32 C 0.8497(3) 0.3796(11) 0.6961(10) 0.040(5) Uiso 1 1 d D A .
C33 C 0.8106(3) 0.3408(12) 0.7114(11) 0.087(7) Uiso 1 1 d D . .
H33A H 0.7988 0.3425 0.7883 0.105 Uiso 1 1 calc R A .
C34 C 0.7886(4) 0.2990(16) 0.6128(11) 0.109(9) Uiso 1 1 d D A .
H34A H 0.7624 0.2726 0.6247 0.131 Uiso 1 1 calc R . .
C35 C 0.8058(3) 0.2968(12) 0.4968(10) 0.033(4) Uiso 1 1 d D . .
H35A H 0.7910 0.2712 0.4304 0.040 Uiso 1 1 calc R A .
C36 C 0.8455(4) 0.3335(18) 0.4824(12) 0.097(8) Uiso 1 1 d D A .
H36A H 0.8573 0.3327 0.4054 0.116 Uiso 1 1 calc R . .
C37 C 0.8679(4) 0.3714(19) 0.5812(12) 0.107(9) Uiso 1 1 d D . .
H37A H 0.8950 0.3913 0.5709 0.128 Uiso 1 1 calc R A .
C38 C 0.9272(5) 0.8654(10) 0.6779(11) 0.012(5) Uiso 0.542(12) 1 d PD A 1
C39 C 0.9224(5) 0.8158(11) 0.5656(11) 0.044(8) Uiso 0.542(12) 1 d PD A 1
H39A H 0.9211 0.7399 0.5601 0.053 Uiso 0.542(12) 1 calc PR A 1
C40 C 0.9194(6) 0.8794(10) 0.4610(13) 0.037(7) Uiso 0.542(12) 1 d PD A 1
H40A H 0.9167 0.8461 0.3853 0.044 Uiso 0.542(12) 1 calc PR A 1
C41 C 0.9205(8) 0.9926(11) 0.4699(13) 0.044(8) Uiso 0.542(12) 1 d PD A 1
H41A H 0.9163 1.0353 0.4009 0.053 Uiso 0.542(12) 1 calc PR A 1
C42 C 0.9277(8) 1.0418(12) 0.5815(12) 0.040(8) Uiso 0.542(12) 1 d PD A 1
H42A H 0.9319 1.1170 0.5861 0.048 Uiso 0.542(12) 1 calc PR A 1
C43 C 0.9286(6) 0.9785(11) 0.6862(13) 0.026(6) Uiso 0.542(12) 1 d PD A 1
H43A H 0.9302 1.0119 0.7622 0.031 Uiso 0.542(12) 1 calc PR A 1
C38' C 0.9154(4) 0.8894(12) 0.6799(12) 0.006(6) Uiso 0.458(12) 1 d PD A 2
C39' C 0.9377(4) 0.8800(12) 0.5750(12) 0.027(7) Uiso 0.458(12) 1 d PD A 2
H39B H 0.9571 0.8249 0.5677 0.032 Uiso 0.458(12) 1 calc PR A 2
C40' C 0.9314(5) 0.9517(13) 0.4805(14) 0.018(7) Uiso 0.458(12) 1 d PD A 2
H40B H 0.9467 0.9457 0.4095 0.021 Uiso 0.458(12) 1 calc PR A 2
C41' C 0.9026(5) 1.0322(16) 0.4916(15) 0.023(7) Uiso 0.458(12) 1 d PD A 2
H41B H 0.8981 1.0806 0.4275 0.027 Uiso 0.458(12) 1 calc PR A 2
C42' C 0.8802(6) 1.0419(16) 0.5966(14) 0.024(7) Uiso 0.458(12) 1 d PD A 2
H42B H 0.8605 1.0962 0.6035 0.029 Uiso 0.458(12) 1 calc PR A 2
C43' C 0.8870(6) 0.9707(15) 0.6917(15) 0.024(7) Uiso 0.458(12) 1 d PD A 2
H43B H 0.8724 0.9779 0.7638 0.029 Uiso 0.458(12) 1 calc PR A 2
C44 C 0.9319(5) 0.8813(12) 0.9430(13) 0.032(10) Uiso 0.532(14) 1 d PD A 1
C45 C 0.9115(4) 0.8631(11) 1.0533(11) 0.021(6) Uiso 0.532(14) 1 d PD A 1
H45A H 0.8964 0.7995 1.0639 0.025 Uiso 0.532(14) 1 calc PR A 1
C46 C 0.9135(5) 0.9399(12) 1.1474(14) 0.031(7) Uiso 0.532(14) 1 d PD A 1
H46A H 0.8999 0.9275 1.2204 0.037 Uiso 0.532(14) 1 calc PR A 1
C47 C 0.9364(6) 1.0360(14) 1.1306(15) 0.039(8) Uiso 0.532(14) 1 d PD A 1
H47A H 0.9373 1.0885 1.1918 0.047 Uiso 0.532(14) 1 calc PR A 1
C48 C 0.9576(6) 1.0527(14) 1.0221(14) 0.032(5) Uiso 0.532(14) 1 d PD A 1
H48A H 0.9748 1.1129 1.0143 0.038 Uiso 0.532(14) 1 calc PR A 1
C49 C 0.9533(7) 0.9794(14) 0.9247(16) 0.043(9) Uiso 0.532(14) 1 d PD A 1
H49A H 0.9645 0.9955 0.8489 0.051 Uiso 0.532(14) 1 calc PR A 1
C44' C 0.9275(4) 0.8737(14) 0.9349(16) 0.038(13) Uiso 0.468(14) 1 d PD A 2
C45' C 0.8899(4) 0.8749(13) 0.9953(15) 0.041(9) Uiso 0.468(14) 1 d PD A 2
H45B H 0.8694 0.8273 0.9713 0.049 Uiso 0.468(14) 1 calc PR A 2
C46' C 0.8834(5) 0.9474(15) 1.0913(17) 0.049(10) Uiso 0.468(14) 1 d PD A 2
H46B H 0.8586 0.9476 1.1319 0.059 Uiso 0.468(14) 1 calc PR A 2
C47' C 0.9141(5) 1.0197(18) 1.127(2) 0.048(11) Uiso 0.468(14) 1 d PD A 2
H47B H 0.9096 1.0689 1.1900 0.058 Uiso 0.468(14) 1 calc PR A 2
C48' C 0.9515(5) 1.0180(17) 1.067(2) 0.032(5) Uiso 0.468(14) 1 d PD A 2
H48B H 0.9720 1.0661 1.0907 0.038 Uiso 0.468(14) 1 calc PR A 2
C49' C 0.9584(5) 0.9443(17) 0.972(2) 0.023(7) Uiso 0.468(14) 1 d PD A 2
H49B H 0.9836 0.9424 0.9336 0.028 Uiso 0.468(14) 1 calc PR A 2
C50 C 0.9798(3) 0.7365(10) 0.7912(10) 0.028(4) Uiso 1 1 d D A .
C51 C 1.0089(3) 0.7558(11) 0.8704(12) 0.059(5) Uiso 1 1 d D . .
H51A H 1.0025 0.7926 0.9420 0.071 Uiso 1 1 calc R A .
C52 C 1.0459(4) 0.7257(14) 0.8529(13) 0.122(10) Uiso 1 1 d D A .
H52A H 1.0649 0.7491 0.9101 0.147 Uiso 1 1 calc R . .
C53 C 1.0597(4) 0.6659(13) 0.7634(12) 0.051(5) Uiso 1 1 d D . .
H53A H 1.0857 0.6358 0.7642 0.062 Uiso 1 1 calc R A .
C54 C 1.0340(4) 0.6509(17) 0.6707(14) 0.089(8) Uiso 1 1 d D A .
H54A H 1.0401 0.6135 0.5993 0.107 Uiso 1 1 calc R . .
C55 C 0.9979(4) 0.6976(17) 0.6956(13) 0.085(7) Uiso 1 1 d D . .
H55A H 0.9817 0.7034 0.6263 0.102 Uiso 1 1 calc R A .

loop_
_atom_site_aniso_label
_atom_site_aniso_U_11
_atom_site_aniso_U_22
_atom_site_aniso_U_33
_atom_site_aniso_U_23
_atom_site_aniso_U_13
_atom_site_aniso_U_12
Rh1 0.0277(4) 0.0251(5) 0.0290(5) 0.0037(9) -0.0032(8) -0.0006(5)
P1 0.0277(17) 0.0101(17) 0.035(2) 0.0021(18) 0.0019(18) 0.0026(16)
P2 0.0337(16) 0.0226(17) 0.033(2) 0.009(3) -0.008(3) 0.0055(13)
P3 0.0336(17) 0.037(2) 0.034(3) -0.001(2) -0.002(2) -0.0072(15)

loop_
_atom_type_symbol
_atom_type_description
_atom_type_scat_dispersion_real
_atom_type_scat_dispersion_imag
_atom_type_scat_source
C C 0.0033 0.0016 'International Tables Vol C Tables 4.2.6.8 and 6.1.1.4'
H H 0.0000 0.0000 'International Tables Vol C Tables 4.2.6.8 and 6.1.1.4'
P P 0.1023 0.0942 'International Tables Vol C Tables 4.2.6.8 and 6.1.1.4'
Rh Rh -1.1178 0.9187 'International Tables Vol C Tables 4.2.6.8 and 6.1.1.4'
O O 0.0106 0.0060 'International Tables Vol C Tables 4.2.6.8 and 6.1.1.4'

loop_
_geom_angle_atom_site_label_1
_geom_angle_atom_site_label_2
_geom_angle_atom_site_label_3
_geom_angle
C1 Rh1 P2 83.8(4)
C1 Rh1 P1 158.7(4)
P2 Rh1 P1 100.66(14)
C1 Rh1 P3 84.4(4)
P2 Rh1 P3 151.33(13)
P1 Rh1 P3 99.77(14)
C8' P1 C8 14.7(9)
C8' P1 C2 113.0(7)
C8 P1 C2 103.8(7)
C8' P1 C14' 103.9(8)
C8 P1 C14' 116.0(6)
C2 P1 C14' 87.9(8)
C8' P1 C14 90.3(8)
C8 P1 C14 103.4(7)
C2 P1 C14 99.6(7)
C14' P1 C14 15.3(6)
C8' P1 C2' 103.0(7)
C8 P1 C2' 93.0(6)
C2 P1 C2' 11.1(6)
C14' P1 C2' 95.2(8)
C14 P1 C2' 105.2(7)
C8' P1 Rh1 126.2(4)
C8 P1 Rh1 123.6(4)
C2 P1 Rh1 108.9(5)
C14' P1 Rh1 109.9(5)
C14 P1 Rh1 114.4(5)
C2' P1 Rh1 114.0(5)
C26' P2 C20 102.4(7)
C26' P2 C32 103.5(7)
C20 P2 C32 99.6(7)
C26' P2 C26 5.9(8)
C20 P2 C26 102.9(7)
C32 P2 C26 97.6(6)
C26' P2 C20' 107.0(8)
C20 P2 C20' 4.6(8)
C32 P2 C20' 98.5(7)
C26 P2 C20' 107.5(8)
C26' P2 Rh1 117.1(6)
C20 P2 Rh1 111.6(5)
C32 P2 Rh1 119.9(5)
C26 P2 Rh1 121.7(5)
C20' P2 Rh1 108.7(5)
C44' P3 C38 105.4(8)
C44' P3 C50 106.8(6)
C38 P3 C50 95.0(7)
C44' P3 C44 4.5(7)
C38 P3 C44 105.0(6)
C50 P3 C44 102.5(6)
C44' P3 C38' 97.8(8)
C38 P3 C38' 13.4(6)
C50 P3 C38' 108.0(6)
C44 P3 C38' 98.2(6)
C44' P3 Rh1 117.2(6)
C38 P3 Rh1 121.9(5)
C50 P3 Rh1 107.5(4)
C44 P3 Rh1 120.3(5)
C38' P3 Rh1 118.7(5)
C3 C2 C7 119.6(9)
C3 C2 P1 115.4(9)
C7 C2 P1 124.9(9)
C2 C3 C4 120.2(9)
C5 C4 C3 119.8(9)
C6 C5 C4 120.1(9)
C5 C6 C7 120.2(9)
C6 C7 C2 120.1(9)
C7' C2' C3' 119.5(9)
C7' C2' P1 123.2(9)
C3' C2' P1 117.3(9)
C4' C3' C2' 119.8(9)
C5' C4' C3' 120.3(10)
C4' C5' C6' 120.1(10)
C5' C6' C7' 119.6(10)
C2' C7' C6' 120.5(10)
C13 C8 C9 119.1(9)
C13 C8 P1 122.3(9)
C9 C8 P1 118.5(8)
C10 C9 C8 119.9(9)
C9 C10 C11 120.7(9)
C10 C11 C12 119.6(9)
C13 C12 C11 119.8(9)
C12 C13 C8 120.9(9)
C9' C8' C13' 119.2(9)
C9' C8' P1 113.7(9)
C13' C8' P1 126.4(9)
C10' C9' C8' 120.4(9)
C9' C10' C11' 120.2(9)
C10' C11' C12' 119.5(9)
C13' C12' C11' 120.1(9)
C12' C13' C8' 120.4(9)
C15 C14 C19 120.0(9)
C15 C14 P1 121.9(9)
C19 C14 P1 117.9(9)
C14 C15 C16 120.3(9)
C17 C16 C15 119.5(9)
C18 C17 C16 119.8(9)
C17 C18 C19 120.5(9)
C18 C19 C14 119.5(9)
C15' C14' C19' 119.6(9)
C15' C14' P1 124.5(9)
C19' C14' P1 116.0(10)
C14' C15' C16' 120.1(9)
C15' C16' C17' 120.2(10)
C16' C17' C18' 119.5(9)
C19' C18' C17' 120.0(9)
C18' C19' C14' 120.2(10)
C21 C20 C25 118.6(10)
C21 C20 P2 114.7(10)
C25 C20 P2 126.7(9)
C22 C21 C20 120.6(9)
C21 C22 C23 120.5(10)
C22 C23 C24 118.9(9)
C25 C24 C23 119.7(11)
C24 C25 C20 120.9(11)
C21' C20' C25' 127(2)
C21' C20' P2 120.9(14)
C25' C20' P2 111.9(13)
C20' C21' C22' 119(2)
C23' C22' C21' 112(2)
C22' C23' C24' 132(2)
C25' C24' C23' 115(3)
C24' C25' C20' 116(2)
C31 C26 C27 119.9(9)
C31 C26 P2 117.3(8)
C27 C26 P2 122.8(9)
C26 C27 C28 120.1(9)
C29 C28 C27 119.9(9)
C28 C29 C30 120.2(9)
C29 C30 C31 120.1(9)
C26 C31 C30 119.9(9)
C31' C26' C27' 120.1(9)
C31' C26' P2 118.6(10)
C27' C26' P2 121.4(10)
C26' C27' C28' 119.9(9)
C29' C28' C27' 119.9(9)
C28' C29' C30' 120.2(10)
C29' C30' C31' 119.1(10)
C26' C31' C30' 120.1(10)
C33 C32 C37 118.8(8)
C33 C32 P2 122.8(8)
C37 C32 P2 118.3(8)
C32 C33 C34 120.9(9)
C35 C34 C33 120.2(9)
C36 C35 C34 118.6(8)
C35 C36 C37 121.0(9)
C36 C37 C32 120.1(9)
C39 C38 C43 120.0(9)
C39 C38 P3 118.6(8)
C43 C38 P3 121.2(9)
C38 C39 C40 119.9(9)
C41 C40 C39 119.9(9)
C42 C41 C40 120.0(9)
C41 C42 C43 119.6(9)
C38 C43 C42 120.1(9)
C43' C38' C39' 120.3(9)
C43' C38' P3 123.4(9)
C39' C38' P3 116.3(9)
C38' C39' C40' 120.1(9)
C41' C40' C39' 119.6(9)
C42' C41' C40' 120.4(9)
C41' C42' C43' 119.7(9)
C38' C43' C42' 119.9(9)
C45 C44 C49 119.9(9)
C45 C44 P3 121.5(9)
C49 C44 P3 118.3(9)
C46 C45 C44 120.6(9)
C45 C46 C47 119.4(9)
C48 C47 C46 120.1(9)
C47 C48 C49 120.4(9)
C48 C49 C44 119.2(9)
C49' C44' C45' 119.8(9)
C49' C44' P3 128.1(10)
C45' C44' P3 112.0(9)
C46' C45' C44' 120.0(9)
C45' C46' C47' 120.2(9)
C48' C47' C46' 119.7(10)
C47' C48' C49' 120.3(9)
C44' C49' C48' 120.0(9)
C55 C50 C51 105.5(9)
C55 C50 P3 129.9(8)
C51 C50 P3 123.7(9)
C52 C51 C50 122.6(11)
C51 C52 C53 127.0(10)
C52 C53 C54 115.4(9)
C53 C54 C55 110.3(10)
C50 C55 C54 136.4(11)

loop_
_geom_bond_atom_site_label_1
_geom_bond_atom_site_label_2
_geom_bond_distance
Rh1 C1 2.165(13)
Rh1 P2 2.280(3)
Rh1 P1 2.281(4)
Rh1 P3 2.292(4)
P1 C8' 1.830(15)
P1 C8 1.841(14)
P1 C2 1.846(14)
P1 C14' 1.855(15)
P1 C14 1.875(14)
P1 C2' 1.911(15)
P2 C26' 1.760(16)
P2 C20 1.780(15)
P2 C32 1.862(12)
P2 C26 1.913(15)
P2 C20' 1.94(2)
P3 C44' 1.767(17)
P3 C38 1.782(13)
P3 C50 1.811(11)
P3 C44 1.899(15)
P3 C38' 1.990(15)
C2 C3 1.377(13)
C2 C7 1.377(14)
C3 C4 1.378(14)
C4 C5 1.376(14)
C5 C6 1.370(13)
C6 C7 1.374(14)
C2' C7' 1.349(14)
C2' C3' 1.357(14)
C3' C4' 1.351(14)
C4' C5' 1.348(14)
C5' C6' 1.349(14)
C6' C7' 1.354(14)
C8 C13 1.397(14)
C8 C9 1.401(14)
C9 C10 1.389(13)
C10 C11 1.390(14)
C11 C12 1.398(14)
C12 C13 1.386(14)
C8' C9' 1.401(14)
C8' C13' 1.403(14)
C9' C10' 1.392(14)
C10' C11' 1.400(15)
C11' C12' 1.400(15)
C12' C13' 1.392(15)
C14 C15 1.376(13)
C14 C19 1.380(14)
C15 C16 1.381(13)
C16 C17 1.380(14)
C17 C18 1.376(14)
C18 C19 1.376(14)
C14' C15' 1.387(14)
C14' C19' 1.389(14)
C15' C16' 1.388(14)
C16' C17' 1.389(15)
C17' C18' 1.391(15)
C18' C19' 1.387(15)
C20 C21 1.429(14)
C20 C25 1.440(14)
C21 C22 1.427(14)
C22 C23 1.433(14)
C23 C24 1.436(15)
C24 C25 1.429(15)
C20' C21' 1.384(16)
C20' C25' 1.399(17)
C21' C22' 1.391(17)
C22' C23' 1.388(17)
C23' C24' 1.391(17)
C24' C25' 1.387(17)
C26 C31 1.390(13)
C26 C27 1.391(13)
C27 C28 1.398(14)
C28 C29 1.383(14)
C29 C30 1.391(14)
C30 C31 1.394(14)
C26' C31' 1.394(15)
C26' C27' 1.396(14)
C27' C28' 1.398(15)
C28' C29' 1.397(15)
C29' C30' 1.399(15)
C30' C31' 1.401(15)
C32 C33 1.380(12)
C32 C37 1.399(12)
C33 C34 1.399(13)
C34 C35 1.394(12)
C35 C36 1.388(12)
C36 C37 1.390(13)
C38 C39 1.383(13)
C38 C43 1.386(13)
C39 C40 1.390(13)
C40 C41 1.387(13)
C41 C42 1.386(14)
C42 C43 1.387(14)
C38' C43' 1.369(14)
C38' C39' 1.369(14)
C39' C40' 1.373(14)
C40' C41' 1.373(14)
C41' C42' 1.372(14)
C42' C43' 1.377(14)
C44 C45 1.403(13)
C44 C49 1.404(14)
C45 C46 1.396(14)
C46 C47 1.407(14)
C47 C48 1.396(14)
C48 C49 1.402(14)
C44' C49' 1.393(15)
C44' C45' 1.401(14)
C45' C46' 1.394(15)
C46' C47' 1.396(15)
C47' C48' 1.392(15)
C48' C49' 1.397(15)
C50 C55 1.297(13)
C50 C51 1.314(12)
C51 C52 1.284(12)
C52 C53 1.306(13)
C53 C54 1.337(13)
C54 C55 1.344(13)

loop_
_geom_torsion_atom_site_label_1
_geom_torsion_atom_site_label_2
_geom_torsion_atom_site_label_3
_geom_torsion_atom_site_label_4
_geom_torsion
C1 Rh1 P1 C8' 168.6(13)
P2 Rh1 P1 C8' -90.9(9)
P3 Rh1 P1 C8' 68.8(9)
C1 Rh1 P1 C8 -173.7(12)
P2 Rh1 P1 C8 -73.3(7)
P3 Rh1 P1 C8 86.5(7)
C1 Rh1 P1 C2 -51.7(12)
P2 Rh1 P1 C2 48.7(6)
P3 Rh1 P1 C2 -151.5(6)
C1 Rh1 P1 C14' 43.1(12)
P2 Rh1 P1 C14' 143.5(6)
P3 Rh1 P1 C14' -56.7(6)
C1 Rh1 P1 C14 58.8(12)
P2 Rh1 P1 C14 159.2(5)
P3 Rh1 P1 C14 -41.0(5)
C1 Rh1 P1 C2' -62.4(12)
P2 Rh1 P1 C2' 38.1(5)
P3 Rh1 P1 C2' -162.2(5)
C1 Rh1 P2 C26' 56.5(7)
P1 Rh1 P2 C26' -102.4(7)
P3 Rh1 P2 C26' 122.8(7)
C1 Rh1 P2 C20 -61.1(7)
P1 Rh1 P2 C20 140.0(6)
P3 Rh1 P2 C20 5.2(9)
C1 Rh1 P2 C32 -176.9(6)
P1 Rh1 P2 C32 24.2(5)
P3 Rh1 P2 C32 -110.6(5)
C1 Rh1 P2 C26 60.7(7)
P1 Rh1 P2 C26 -98.2(7)
P3 Rh1 P2 C26 127.1(7)
C1 Rh1 P2 C20' -64.9(8)
P1 Rh1 P2 C20' 136.2(7)
P3 Rh1 P2 C20' 1.5(9)
C1 Rh1 P3 C44' -59.8(8)
P2 Rh1 P3 C44' -126.0(7)
P1 Rh1 P3 C44' 99.1(7)
C1 Rh1 P3 C38 168.1(7)
P2 Rh1 P3 C38 101.9(7)
P1 Rh1 P3 C38 -33.1(6)
C1 Rh1 P3 C50 60.4(5)
P2 Rh1 P3 C50 -5.8(7)
P1 Rh1 P3 C50 -140.7(4)
C1 Rh1 P3 C44 -56.2(7)
P2 Rh1 P3 C44 -122.4(7)
P1 Rh1 P3 C44 102.7(6)
C1 Rh1 P3 C38' -176.8(6)
P2 Rh1 P3 C38' 117.0(6)
P1 Rh1 P3 C38' -17.9(5)
C8' P1 C2 C3 177.5(12)
C8 P1 C2 C3 165.5(11)
C14' P1 C2 C3 -78.2(12)
C14 P1 C2 C3 -88.0(12)
C2' P1 C2 C3 151(5)
Rh1 P1 C2 C3 32.1(13)
C8' P1 C2 C7 -5(2)
C8 P1 C2 C7 -17.1(19)
C14' P1 C2 C7 99.3(18)
C14 P1 C2 C7 89.4(19)
C2' P1 C2 C7 -32(4)
Rh1 P1 C2 C7 -150.4(17)
C7 C2 C3 C4 -0.3(18)
P1 C2 C3 C4 177.3(14)
C2 C3 C4 C5 0.5(19)
C3 C4 C5 C6 -1(3)
C4 C5 C6 C7 1(4)
C5 C6 C7 C2 0(4)
C3 C2 C7 C6 0(3)
P1 C2 C7 C6 -177(2)
C8' P1 C2' C7' 25.9(19)
C8 P1 C2' C7' 15.0(18)
C2 P1 C2' C7' -179(100)
C14' P1 C2' C7' 131.5(17)
C14 P1 C2' C7' 119.8(17)
Rh1 P1 C2' C7' -114.0(16)
C8' P1 C2' C3' -155.9(12)
C8 P1 C2' C3' -166.7(12)
C2 P1 C2' C3' -1(4)
C14' P1 C2' C3' -50.2(13)
C14 P1 C2' C3' -62.0(13)
Rh1 P1 C2' C3' 64.2(13)
C7' C2' C3' C4' -2.1(18)
P1 C2' C3' C4' 179.6(14)
C2' C3' C4' C5' -1.9(19)
C3' C4' C5' C6' 3(3)
C4' C5' C6' C7' -1(4)
C3' C2' C7' C6' 5(3)
P1 C2' C7' C6' -177.2(18)
C5' C6' C7' C2' -3(4)
C8' P1 C8 C13 -63(3)
C2 P1 C8 C13 67.4(17)
C14' P1 C8 C13 -27.1(18)
C14 P1 C8 C13 -36.2(17)
C2' P1 C8 C13 70.2(17)
Rh1 P1 C8 C13 -168.3(14)
C8' P1 C8 C9 115(3)
C2 P1 C8 C9 -114.0(12)
C14' P1 C8 C9 151.5(11)
C14 P1 C8 C9 142.3(11)
C2' P1 C8 C9 -111.3(12)
Rh1 P1 C8 C9 10.3(13)
C13 C8 C9 C10 0.1(17)
P1 C8 C9 C10 -178.5(13)
C8 C9 C10 C11 -0.1(18)
C9 C10 C11 C12 -1(3)
C10 C11 C12 C13 2(4)
C11 C12 C13 C8 -2(4)
C9 C8 C13 C12 1(3)
P1 C8 C13 C12 179.5(19)
C8 P1 C8' C9' -85(3)
C2 P1 C8' C9' -137.8(13)
C14' P1 C8' C9' 128.5(14)
C14 P1 C8' C9' 121.6(14)
C2' P1 C8' C9' -132.8(13)
Rh1 P1 C8' C9' 0.5(17)
C8 P1 C8' C13' 85(3)
C2 P1 C8' C13' 32(3)
C14' P1 C8' C13' -62(2)
C14 P1 C8' C13' -69(2)
C2' P1 C8' C13' 37(2)
Rh1 P1 C8' C13' 170(2)
C13' C8' C9' C10' 2(2)
P1 C8' C9' C10' 172.2(17)
C8' C9' C10' C11' 3(2)
C9' C10' C11' C12' -6(4)
C10' C11' C12' C13' 4(5)
C11' C12' C13' C8' 0(5)
C9' C8' C13' C12' -3(4)
P1 C8' C13' C12' -173(3)
C8' P1 C14 C15 141.9(12)
C8 P1 C14 C15 135.3(11)
C2 P1 C14 C15 28.5(13)
C14' P1 C14 C15 -12(2)
C2' P1 C14 C15 38.4(13)
Rh1 P1 C14 C15 -87.5(12)
C8' P1 C14 C19 -34.1(15)
C8 P1 C14 C19 -40.7(15)
C2 P1 C14 C19 -147.5(14)
C14' P1 C14 C19 172(4)
C2' P1 C14 C19 -137.7(14)
Rh1 P1 C14 C19 96.4(14)
C19 C14 C15 C16 -1.6(17)
P1 C14 C15 C16 -177.6(13)
C14 C15 C16 C17 -3.4(17)
C15 C16 C17 C18 7(3)
C16 C17 C18 C19 -5(3)
C17 C18 C19 C14 0(3)
C15 C14 C19 C18 3(3)
P1 C14 C19 C18 179.4(16)
C8' P1 C14' C15' 18.9(15)
C8 P1 C14' C15' 10.0(16)
C2 P1 C14' C15' -94.3(13)
C14 P1 C14' C15' 46(2)
C2' P1 C14' C15' -85.8(14)
Rh1 P1 C14' C15' 156.3(11)
C8' P1 C14' C19' -160.6(15)
C8 P1 C14' C19' -169.4(15)
C2 P1 C14' C19' 86.2(16)
C14 P1 C14' C19' -133(4)
C2' P1 C14' C19' 94.7(16)
Rh1 P1 C14' C19' -23.2(17)
C19' C14' C15' C16' 3.4(18)
P1 C14' C15' C16' -176.1(15)
C14' C15' C16' C17' 3.2(18)
C15' C16' C17' C18' -7(3)
C16' C17' C18' C19' 4(4)
C17' C18' C19' C14' 2(4)
C15' C14' C19' C18' -6(3)
P1 C14' C19' C18' 173.4(19)
C26' P2 C20 C21 -163.4(11)
C32 P2 C20 C21 90.4(11)
C26 P2 C20 C21 -169.5(10)
C20' P2 C20 C21 14(10)
Rh1 P2 C20 C21 -37.3(12)
C26' P2 C20 C25 17.2(18)
C32 P2 C20 C25 -89.0(17)
C26 P2 C20 C25 11.2(18)
C20' P2 C20 C25 -165(11)
Rh1 P2 C20 C25 143.3(15)
C25 C20 C21 C22 -1.4(16)
P2 C20 C21 C22 179.2(13)
C20 C21 C22 C23 -3.7(17)
C21 C22 C23 C24 10(3)
C22 C23 C24 C25 -11(4)
C23 C24 C25 C20 6(4)
C21 C20 C25 C24 0(3)
P2 C20 C25 C24 179.5(18)
C26' P2 C20' C21' -109.7(14)
C20 P2 C20' C21' -112(11)
C32 P2 C20' C21' 143.3(13)
C26 P2 C20' C21' -115.9(13)
Rh1 P2 C20' C21' 17.6(15)
C26' P2 C20' C25' 67.2(17)
C20 P2 C20' C25' 65(10)
C32 P2 C20' C25' -39.8(17)
C26 P2 C20' C25' 61.0(17)
Rh1 P2 C20' C25' -165.5(15)
C25' C20' C21' C22' 3(2)
P2 C20' C21' C22' 179.2(16)
C20' C21' C22' C23' 1.1(18)
C21' C22' C23' C24' -1(4)
C22' C23' C24' C25' -2(5)
C23' C24' C25' C20' 5(4)
C21' C20' C25' C24' -6(3)
P2 C20' C25' C24' 177(2)
C26' P2 C26 C31 29(7)
C20 P2 C26 C31 114.6(14)
C32 P2 C26 C31 -143.7(14)
C20' P2 C26 C31 114.9(14)
Rh1 P2 C26 C31 -11.3(16)
C26' P2 C26 C27 -152(8)
C20 P2 C26 C27 -66.5(14)
C32 P2 C26 C27 35.3(13)
C20' P2 C26 C27 -66.2(14)
Rh1 P2 C26 C27 167.7(9)
C31 C26 C27 C28 1.0(16)
P2 C26 C27 C28 -177.9(14)
C26 C27 C28 C29 -0.2(17)
C27 C28 C29 C30 -1(3)
C28 C29 C30 C31 1(3)
C27 C26 C31 C30 -1(2)
P2 C26 C31 C30 178.1(15)
C29 C30 C31 C26 0(3)
C20 P2 C26' C31' 151.7(17)
C32 P2 C26' C31' -105.1(17)
C26 P2 C26' C31' -113(8)
C20' P2 C26' C31' 151.5(16)
Rh1 P2 C26' C31' 29.3(18)
C20 P2 C26' C27' -28.2(14)
C32 P2 C26' C27' 75.0(13)
C26 P2 C26' C27' 67(7)
C20' P2 C26' C27' -28.4(14)
Rh1 P2 C26' C27' -150.7(10)
C31' C26' C27' C28' 1.7(18)
P2 C26' C27' C28' -178.4(14)
C26' C27' C28' C29' -1.0(18)
C27' C28' C29' C30' 5(3)
C28' C29' C30' C31' -9(4)
C27' C26' C31' C30' -6(3)
P2 C26' C31' C30' 174(2)
C29' C30' C31' C26' 9(4)
C26' P2 C32 C33 28.4(12)
C20 P2 C32 C33 133.8(11)
C26 P2 C32 C33 29.2(12)
C20' P2 C32 C33 138.3(11)
Rh1 P2 C32 C33 -104.3(10)
C26' P2 C32 C37 -152.0(14)
C20 P2 C32 C37 -46.6(15)
C26 P2 C32 C37 -151.2(14)
C20' P2 C32 C37 -42.1(15)
Rh1 P2 C32 C37 75.3(14)
C37 C32 C33 C34 -3.2(16)
P2 C32 C33 C34 176.4(12)
C32 C33 C34 C35 -0.6(17)
C33 C34 C35 C36 2(2)
C34 C35 C36 C37 0(3)
C35 C36 C37 C32 -4(3)
C33 C32 C37 C36 6(3)
P2 C32 C37 C36 -174.1(17)
C44' P3 C38 C39 -172.4(11)
C50 P3 C38 C39 78.6(12)
C44 P3 C38 C39 -177.0(11)
C38' P3 C38 C39 -116(3)
Rh1 P3 C38 C39 -35.5(14)
C44' P3 C38 C43 2.9(16)
C50 P3 C38 C43 -106.1(15)
C44 P3 C38 C43 -1.7(16)
C38' P3 C38 C43 59(3)
Rh1 P3 C38 C43 139.8(13)
C43 C38 C39 C40 0.7(17)
P3 C38 C39 C40 176.1(14)
C38 C39 C40 C41 -1.3(18)
C39 C40 C41 C42 5(3)
C40 C41 C42 C43 -8(4)
C39 C38 C43 C42 -4(3)
P3 C38 C43 C42 -179.2(17)
C41 C42 C43 C38 8(3)
C44' P3 C38' C43' -42.2(16)
C38 P3 C38' C43' -168(4)
C50 P3 C38' C43' -152.8(15)
C44 P3 C38' C43' -46.7(16)
Rh1 P3 C38' C43' 84.7(15)
C44' P3 C38' C39' 136.5(10)
C38 P3 C38' C39' 11(2)
C50 P3 C38' C39' 25.9(12)
C44 P3 C38' C39' 132.0(11)
Rh1 P3 C38' C39' -96.6(10)
C43' C38' C39' C40' -0.5(17)
P3 C38' C39' C40' -179.3(12)
C38' C39' C40' C41' -0.5(17)
C39' C40' C41' C42' 0(3)
C40' C41' C42' C43' 1(3)
C39' C38' C43' C42' 2(3)
P3 C38' C43' C42' -179.8(16)
C41' C42' C43' C38' -2(3)
C44' P3 C44 C45 47(10)
C38 P3 C44 C45 143.1(12)
C50 P3 C44 C45 -118.3(11)
C38' P3 C44 C45 131.2(11)
Rh1 P3 C44 C45 0.9(14)
C44' P3 C44 C49 -128(11)
C38 P3 C44 C49 -31.4(16)
C50 P3 C44 C49 67.3(16)
C38' P3 C44 C49 -43.3(16)
Rh1 P3 C44 C49 -173.6(13)
C49 C44 C45 C46 -2.7(17)
P3 C44 C45 C46 -177.1(13)
C44 C45 C46 C47 0.1(16)
C45 C46 C47 C48 -2(3)
C46 C47 C48 C49 6(3)
C47 C48 C49 C44 -9(3)
C45 C44 C49 C48 7(3)
P3 C44 C49 C48 -178.4(17)
C38 P3 C44' C49' -69(2)
C50 P3 C44' C49' 31(2)
C44 P3 C44' C49' 16(10)
C38' P3 C44' C49' -80.1(19)
Rh1 P3 C44' C49' 151.9(17)
C38 P3 C44' C45' 107.9(12)
C50 P3 C44' C45' -151.9(10)
C44 P3 C44' C45' -167(11)
C38' P3 C44' C45' 96.6(11)
Rh1 P3 C44' C45' -31.4(13)
C49' C44' C45' C46' 0.7(18)
P3 C44' C45' C46' -176.3(14)
C44' C45' C46' C47' 0.7(18)
C45' C46' C47' C48' -1(3)
C46' C47' C48' C49' 0(4)
C45' C44' C49' C48' -2(3)
P3 C44' C49' C48' 174.8(18)
C47' C48' C49' C44' 1(4)
C44' P3 C50 C55 -156.6(17)
C38 P3 C50 C55 -48.8(17)
C44 P3 C50 C55 -155.4(16)
C38' P3 C50 C55 -52.3(17)
Rh1 P3 C50 C55 76.8(16)
C44' P3 C50 C51 10.9(13)
C38 P3 C50 C51 118.6(11)
C44 P3 C50 C51 12.1(12)
C38' P3 C50 C51 115.2(11)
Rh1 P3 C50 C51 -115.7(10)
C55 C50 C51 C52 -7.8(16)
P3 C50 C51 C52 -177.8(12)
C50 C51 C52 C53 -6(2)
C51 C52 C53 C54 12(3)
C52 C53 C54 C55 -4(3)
C51 C50 C55 C54 19(3)
P3 C50 C55 C54 -171(2)
C53 C54 C55 C50 -14(4)
